data_7016739
loop_
_publ_author_name
'Whalley, Alexandra L.'
'Blake, Alexander J.'
'Collison, David'
'Davies, E. Stephen'
'Disley, Helen J.'
'Helliwell, Madeleine'
'Mabbs, Frank E.'
'McMaster, Jonathan'
'Wilson, Claire'
'Garner, C. David'

_publ_section_title
;
 Synthesis, structure and redox properties of
 bis(cyclopentadienyl)dithiolene complexes of molybdenum and tungsten.
;
_journal_issue 40
_journal_name_full 'Dalton transactions (Cambridge, England : 2003)'
_journal_page_first 10457
_journal_page_last 10472
_journal_paper_doi 10.1039/c1dt10663e
_journal_volume 40
_journal_year 2011
_chemical_formula_moiety 'C17 H15 Mo N S2'
_chemical_formula_sum 'C17 H15 Mo N S2'
_chemical_formula_weight 393.36
_space_group_IT_number 14
_symmetry_cell_setting monoclinic
_symmetry_Int_Tables_number 14
_symmetry_space_group_name_Hall '-P 2yab'
_symmetry_space_group_name_H-M 'P 1 21/a 1'
_atom_sites_solution_hydrogens geom
_atom_sites_solution_primary direct
_atom_sites_solution_secondary difmap
_audit_creation_date 19106-09-27
_audit_creation_method 'by teXsan v1.7'
_audit_update_record
;
?
;
_cell_angle_alpha 90.00
_cell_angle_beta 90.16(2)
_cell_angle_gamma 90.00
_cell_formula_units_Z 4
_cell_length_a 10.732(2)
_cell_length_b 16.083(2)
_cell_length_c 8.660(2)
_cell_measurement_reflns_used 25
_cell_measurement_temperature 296.2
_cell_measurement_theta_max 39.8
_cell_measurement_theta_min 33.5
_cell_volume 1494.7(5)
_computing_cell_refinement 'MSC/AFC Diffractometer Control'
_computing_data_collection 'MSC/AFC Diffractometer Control'
_computing_data_reduction 'teXsan (MSC, 1995)'
_computing_publication_material 'teXsan (MSC, 1995)'
_computing_structure_refinement 'teXsan (MSC, 1995)'
_computing_structure_solution
;
'DIRDIF92 PATTY (Beurskens, 1992)
;
_diffrn_ambient_temperature 296.2
_diffrn_measured_fraction_theta_full 0.986
_diffrn_measured_fraction_theta_max 0.936
_diffrn_measurement_device 'Rigaku AFC5R'
_diffrn_measurement_method \w-2\q
_diffrn_radiation_detector 'scintillation counter'
_diffrn_radiation_monochromator graphite
_diffrn_radiation_source 'Rigaku rotating anode'
_diffrn_radiation_type 'Cu K\a'
_diffrn_radiation_wavelength 1.5418
_diffrn_reflns_av_R_equivalents 0.0713
_diffrn_reflns_av_sigmaI/netI 0.0425
_diffrn_reflns_limit_h_max 12
_diffrn_reflns_limit_h_min 0
_diffrn_reflns_limit_k_max 20
_diffrn_reflns_limit_k_min 0
_diffrn_reflns_limit_l_max 10
_diffrn_reflns_limit_l_min -10
_diffrn_reflns_number 3158
_diffrn_reflns_theta_full 67.5
_diffrn_reflns_theta_max 78.01
_diffrn_reflns_theta_min 4.95
_diffrn_standards_decay_% -0.69
_diffrn_standards_interval_count 150
_diffrn_standards_number 3
_exptl_absorpt_coefficient_mu 9.815
_exptl_absorpt_correction_T_max 1.000
_exptl_absorpt_correction_T_min 0.748
_exptl_absorpt_correction_type psi-scan
_exptl_absorpt_process_details 'North,Phillips & Matthews, 1968'
_exptl_crystal_colour purple
_exptl_crystal_density_diffrn 1.748
_exptl_crystal_description needle
_exptl_crystal_F_000 792.00
_exptl_crystal_size_max 0.35
_exptl_crystal_size_mid 0.12
_exptl_crystal_size_min 0.10
_refine_diff_density_max 0.86
_refine_diff_density_min -1.53
_refine_diff_density_rms 0.13
_refine_ls_extinction_method none
_refine_ls_goodness_of_fit_ref 1.054
_refine_ls_hydrogen_treatment constr
_refine_ls_matrix_type full
_refine_ls_number_parameters 190
_refine_ls_number_reflns 2989
_refine_ls_number_restraints 0
_refine_ls_restrained_S_all 1.054
_refine_ls_R_factor_all 0.0654
_refine_ls_R_factor_gt 0.0474
_refine_ls_shift/su_max 0.001
_refine_ls_shift/su_mean 0.000
_refine_ls_structure_factor_coef Fsqd
_refine_ls_weighting_details 'calc w=1/[\s^2^(Fo^2^)+(0.0660P)^2^+2.7950P] where P=(Fo^2^+2Fc^2^)/3'
_refine_ls_weighting_scheme calc
_refine_ls_wR_factor_gt 0.1176
_refine_ls_wR_factor_ref 0.1287
_reflns_number_gt 2411
_reflns_number_total 2989
_reflns_threshold_expression >2sigma(I)
_cod_data_source_file c1dt10663e.txt
_cod_data_source_block 3
_cod_original_sg_symbol_H-M 'P 21/a '
_cod_database_code 7016739

loop_
_symmetry_equiv_pos_as_xyz
'x, y, z'
'-x+1/2, y+1/2, -z'
'-x, -y, -z'
'x-1/2, -y-1/2, z'

loop_
_atom_site_label
_atom_site_type_symbol
_atom_site_fract_x
_atom_site_fract_y
_atom_site_fract_z
_atom_site_U_iso_or_equiv
_atom_site_adp_type
_atom_site_occupancy
_atom_site_symmetry_multiplicity
_atom_site_calc_flag
_atom_site_refinement_flags
Mo1 Mo 0.23404(4) 0.12635(2) 1.05849(5) 0.03454(16) Uani 1 1 d .
S1 S 0.39336(14) 0.13402(8) 0.85681(17) 0.0430(3) Uani 1 1 d .
S2 S 0.15198(14) 0.01705(9) 0.89187(16) 0.0433(3) Uani 1 1 d .
N1 N 0.0764(7) -0.1515(4) 0.5080(7) 0.076(2) Uani 1 1 d .
C1 C 0.3540(5) 0.0586(3) 0.7232(6) 0.0423(12) Uani 1 1 d .
H1 H 0.4048 0.0532 0.6369 0.051 Uiso 1 1 calc R
C2 C 0.2559(5) 0.0075(3) 0.7343(6) 0.0401(12) Uani 1 1 d .
C3 C 0.2285(6) -0.0598(3) 0.6225(6) 0.0430(13) Uani 1 1 d .
C4 C 0.3213(7) -0.0999(4) 0.5408(7) 0.0539(16) Uani 1 1 d .
H4 H 0.4038 -0.0829 0.5500 0.065 Uiso 1 1 calc R
C5 C 0.2902(9) -0.1652(5) 0.4455(7) 0.070(2) Uani 1 1 d .
H5 H 0.3517 -0.1933 0.3910 0.084 Uiso 1 1 calc R
C6 C 0.1664(9) -0.1888(5) 0.4316(8) 0.075(2) Uani 1 1 d .
H6 H 0.1462 -0.2325 0.3658 0.089 Uiso 1 1 calc R
C7 C 0.1086(7) -0.0882(4) 0.6001(8) 0.0613(18) Uani 1 1 d .
H7 H 0.0451 -0.0612 0.6531 0.074 Uiso 1 1 calc R
C8 C 0.2225(7) 0.0233(4) 1.2403(7) 0.0543(16) Uani 1 1 d .
H8 H 0.1556 -0.0178 1.2502 0.065 Uiso 1 1 calc R
C9 C 0.2325(7) 0.0975(5) 1.3219(7) 0.0569(16) Uani 1 1 d .
H9 H 0.1712 0.1186 1.3959 0.068 Uiso 1 1 calc R
C10 C 0.3496(7) 0.1337(5) 1.2918(8) 0.0641(19) Uani 1 1 d .
H10 H 0.3830 0.1843 1.3395 0.077 Uiso 1 1 calc R
C11 C 0.4136(6) 0.0802(5) 1.1936(8) 0.0635(19) Uani 1 1 d .
H11 H 0.4998 0.0875 1.1592 0.076 Uiso 1 1 calc R
C12 C 0.3370(7) 0.0122(4) 1.1579(8) 0.0600(18) Uani 1 1 d .
H12 H 0.3618 -0.0375 1.1002 0.072 Uiso 1 1 calc R
C13 C 0.1069(7) 0.2047(4) 0.9011(8) 0.0573(17) Uani 1 1 d .
H13 H 0.0875 0.1924 0.7929 0.069 Uiso 1 1 calc R
C14 C 0.0369(6) 0.1774(4) 1.0308(10) 0.065(2) Uani 1 1 d .
H14 H -0.0405 0.1450 1.0284 0.078 Uiso 1 1 calc R
C15 C 0.0889(7) 0.2173(4) 1.1591(9) 0.065(2) Uani 1 1 d .
H15 H 0.0557 0.2153 1.2643 0.078 Uiso 1 1 calc R
C16 C 0.1883(7) 0.2674(4) 1.1108(9) 0.0579(17) Uani 1 1 d .
H16 H 0.2374 0.3049 1.1761 0.070 Uiso 1 1 calc R
C17 C 0.1969(7) 0.2600(4) 0.9522(7) 0.0528(15) Uani 1 1 d .
H17 H 0.2546 0.2909 0.8861 0.063 Uiso 1 1 calc R

loop_
_atom_site_aniso_label
_atom_site_aniso_U_11
_atom_site_aniso_U_22
_atom_site_aniso_U_33
_atom_site_aniso_U_23
_atom_site_aniso_U_13
_atom_site_aniso_U_12
Mo1 0.0383(3) 0.0320(2) 0.0333(2) 0.00104(15) 0.00660(16) 0.00244(17)
S1 0.0417(8) 0.0414(7) 0.0458(7) 0.0024(5) 0.0115(6) -0.0031(6)
S2 0.0482(8) 0.0448(7) 0.0371(6) -0.0062(5) 0.0153(6) -0.0089(6)
N1 0.092(5) 0.081(4) 0.055(4) -0.025(3) 0.022(3) -0.038(4)
C1 0.046(3) 0.045(3) 0.036(3) 0.005(2) 0.012(2) 0.009(2)
C2 0.048(3) 0.039(3) 0.033(3) 0.003(2) 0.009(2) 0.005(2)
C3 0.067(4) 0.037(3) 0.025(2) 0.002(2) 0.008(2) 0.003(3)
C4 0.063(4) 0.063(4) 0.036(3) -0.004(3) 0.008(3) 0.013(3)
C5 0.108(7) 0.067(5) 0.036(3) -0.014(3) 0.009(4) 0.018(4)
C6 0.119(7) 0.060(4) 0.045(4) -0.014(3) 0.019(4) -0.025(4)
C7 0.072(5) 0.062(4) 0.050(4) -0.016(3) 0.018(3) -0.016(3)
C8 0.067(4) 0.055(4) 0.041(3) 0.020(3) 0.006(3) 0.001(3)
C9 0.066(4) 0.074(4) 0.031(3) 0.004(3) 0.006(3) 0.007(3)
C10 0.067(5) 0.080(5) 0.045(4) -0.003(3) -0.013(3) -0.001(4)
C11 0.047(4) 0.096(6) 0.048(4) 0.013(4) -0.004(3) 0.015(4)
C12 0.076(5) 0.056(4) 0.047(3) 0.011(3) -0.004(3) 0.024(4)
C13 0.066(4) 0.049(3) 0.057(4) 0.009(3) -0.016(3) 0.016(3)
C14 0.031(3) 0.045(3) 0.119(7) 0.015(4) 0.007(4) 0.010(3)
C15 0.084(5) 0.045(3) 0.067(4) -0.001(3) 0.037(4) 0.020(3)
C16 0.065(4) 0.041(3) 0.068(4) -0.010(3) 0.013(3) 0.004(3)
C17 0.070(4) 0.036(3) 0.053(4) 0.011(2) 0.014(3) 0.006(3)

loop_
_atom_type_symbol
_atom_type_description
_atom_type_scat_dispersion_real
_atom_type_scat_dispersion_imag
_atom_type_scat_source
C C 0.0181 0.0091 'International Tables Vol C Tables 4.2.6.8 and 6.1.1.4'
H H 0.0000 0.0000 'International Tables Vol C Tables 4.2.6.8 and 6.1.1.4'
N N 0.0311 0.0180 'International Tables Vol C Tables 4.2.6.8 and 6.1.1.4'
S S 0.3331 0.5567 'International Tables Vol C Tables 4.2.6.8 and 6.1.1.4'
Mo Mo -0.0483 2.7339 'International Tables Vol C Tables 4.2.6.8 and 6.1.1.4'

loop_
_geom_angle_atom_site_label_1
_geom_angle_atom_site_label_2
_geom_angle_atom_site_label_3
_geom_angle
C14 Mo1 C8 106.3(3)
C14 Mo1 C13 36.2(3)
C8 Mo1 C13 140.4(3)
C14 Mo1 C12 140.2(3)
C8 Mo1 C12 36.3(2)
C13 Mo1 C12 159.9(3)
C14 Mo1 C15 35.5(3)
C8 Mo1 C15 99.3(2)
C13 Mo1 C15 58.5(3)
C12 Mo1 C15 133.3(3)
C14 Mo1 C9 99.5(3)
C8 Mo1 C9 35.1(2)
C13 Mo1 C9 133.1(3)
C12 Mo1 C9 58.7(2)
C15 Mo1 C9 75.5(3)
C14 Mo1 C16 58.8(3)
C8 Mo1 C16 123.5(3)
C13 Mo1 C16 57.7(3)
C12 Mo1 C16 142.3(3)
C15 Mo1 C16 34.9(2)
C9 Mo1 C16 90.1(3)
C14 Mo1 C11 156.5(3)
C8 Mo1 C11 58.6(3)
C13 Mo1 C11 160.6(3)
C12 Mo1 C11 34.8(3)
C15 Mo1 C11 124.1(3)
C9 Mo1 C11 57.5(2)
C16 Mo1 C11 112.0(3)
C14 Mo1 C17 58.6(2)
C8 Mo1 C17 156.0(2)
C13 Mo1 C17 34.4(2)
C12 Mo1 C17 161.0(3)
C15 Mo1 C17 57.3(2)
C9 Mo1 C17 124.0(2)
C16 Mo1 C17 33.9(2)
C11 Mo1 C17 127.6(3)
C14 Mo1 C10 123.7(3)
C8 Mo1 C10 58.6(3)
C13 Mo1 C10 141.8(3)
C12 Mo1 C10 58.2(3)
C15 Mo1 C10 89.9(3)
C9 Mo1 C10 34.9(3)
C16 Mo1 C10 84.1(3)
C11 Mo1 C10 34.2(3)
C17 Mo1 C10 111.9(3)
C14 Mo1 S2 82.2(2)
C8 Mo1 S2 82.22(18)
C13 Mo1 S2 80.30(18)
C12 Mo1 S2 79.6(2)
C15 Mo1 S2 115.9(2)
C9 Mo1 S2 115.64(19)
C16 Mo1 S2 136.91(19)
C11 Mo1 S2 111.0(2)
C17 Mo1 S2 111.33(17)
C10 Mo1 S2 136.69(19)
C14 Mo1 S1 123.8(2)
C8 Mo1 S1 124.43(18)
C13 Mo1 S1 87.9(2)
C12 Mo1 S1 88.37(19)
C15 Mo1 S1 135.19(18)
C9 Mo1 S1 135.67(18)
C16 Mo1 S1 103.52(17)
C11 Mo1 S1 78.44(18)
C17 Mo1 S1 78.15(16)
C10 Mo1 S1 103.9(2)
S2 Mo1 S1 82.30(5)
C1 S1 Mo1 105.80(19)
C2 S2 Mo1 106.9(2)
C6 N1 C7 117.2(7)
C2 C1 S1 125.0(4)
C2 C1 H1 117.5
S1 C1 H1 117.5
C1 C2 C3 123.8(5)
C1 C2 S2 119.9(4)
C3 C2 S2 116.3(4)
C7 C3 C4 116.6(6)
C7 C3 C2 121.1(5)
C4 C3 C2 122.2(6)
C5 C4 C3 119.3(7)
C5 C4 H4 120.4
C3 C4 H4 120.4
C4 C5 C6 119.5(7)
C4 C5 H5 120.3
C6 C5 H5 120.3
N1 C6 C5 122.4(7)
N1 C6 H6 118.8
C5 C6 H6 118.8
N1 C7 C3 125.1(7)
N1 C7 H7 117.5
C3 C7 H7 117.5
C9 C8 C12 107.1(6)
C9 C8 Mo1 74.0(4)
C12 C8 Mo1 72.5(3)
C9 C8 H8 126.1
C12 C8 H8 126.1
Mo1 C8 H8 126.1
C8 C9 C10 109.1(6)
C8 C9 Mo1 71.0(3)
C10 C9 Mo1 74.2(4)
C8 C9 H9 125.3
C10 C9 H9 125.3
Mo1 C9 H9 125.3
C11 C10 C9 107.4(7)
C11 C10 Mo1 72.9(4)
C9 C10 Mo1 70.9(4)
C11 C10 H10 126.2
C9 C10 H10 126.2
Mo1 C10 H10 126.2
C10 C11 C12 109.1(7)
C10 C11 Mo1 72.9(4)
C12 C11 Mo1 70.1(4)
C10 C11 H11 125.4
C12 C11 H11 125.4
Mo1 C11 H11 125.4
C11 C12 C8 107.3(6)
C11 C12 Mo1 75.0(4)
C8 C12 Mo1 71.1(3)
C11 C12 H12 126.1
C8 C12 H12 126.1
Mo1 C12 H12 126.1
C17 C13 C14 108.4(6)
C17 C13 Mo1 75.6(4)
C14 C13 Mo1 71.2(3)
C17 C13 H13 125.5
C14 C13 H13 125.5
Mo1 C13 H13 125.5
C15 C14 C13 105.9(6)
C15 C14 Mo1 73.3(4)
C13 C14 Mo1 72.7(4)
C15 C14 H14 126.7
C13 C14 H14 126.7
Mo1 C14 H14 126.7
C16 C15 C14 109.2(6)
C16 C15 Mo1 74.7(4)
C14 C15 Mo1 71.2(3)
C16 C15 H15 125.2
C14 C15 H15 125.2
Mo1 C15 H15 125.2
C17 C16 C15 107.5(7)
C17 C16 Mo1 73.3(3)
C15 C16 Mo1 70.4(3)
C17 C16 H16 126.1
C15 C16 H16 126.1
Mo1 C16 H16 126.1
C16 C17 C13 108.9(6)
C16 C17 Mo1 72.8(3)
C13 C17 Mo1 70.0(3)
C16 C17 H17 125.5
C13 C17 H17 125.5
Mo1 C17 H17 125.5

loop_
_geom_bond_atom_site_label_1
_geom_bond_atom_site_label_2
_geom_bond_distance
Mo1 C14 2.282(6)
Mo1 C8 2.290(6)
Mo1 C13 2.301(6)
Mo1 C12 2.308(6)
Mo1 C15 2.309(6)
Mo1 C9 2.328(6)
Mo1 C16 2.365(6)
Mo1 C11 2.370(6)
Mo1 C17 2.371(6)
Mo1 C10 2.371(7)
Mo1 S2 2.4375(15)
Mo1 S1 2.4506(15)
S1 C1 1.728(6)
S2 C2 1.771(5)
N1 C6 1.316(10)
N1 C7 1.339(8)
C1 C2 1.339(8)
C1 H1 0.9300
C2 C3 1.481(8)
C3 C7 1.379(9)
C3 C4 1.383(8)
C4 C5 1.376(10)
C4 H4 0.9300
C5 C6 1.387(11)
C5 H5 0.9300
C6 H6 0.9300
C7 H7 0.9300
C8 C9 1.391(10)
C8 C12 1.434(10)
C8 H8 0.9800
C9 C10 1.410(11)
C9 H9 0.9800
C10 C11 1.392(10)
C10 H10 0.9800
C11 C12 1.401(11)
C11 H11 0.9800
C12 H12 0.9800
C13 C17 1.385(10)
C13 C14 1.422(10)
C13 H13 0.9800
C14 C15 1.399(11)
C14 H14 0.9800
C15 C16 1.401(10)
C15 H15 0.9800
C16 C17 1.382(10)
C16 H16 0.9800
C17 H17 0.9800

loop_
_geom_torsion_atom_site_label_1
_geom_torsion_atom_site_label_2
_geom_torsion_atom_site_label_3
_geom_torsion_atom_site_label_4
_geom_torsion
C14 Mo1 S1 C1 -75.9(3)
C8 Mo1 S1 C1 74.3(3)
C13 Mo1 S1 C1 -81.2(3)
C12 Mo1 S1 C1 79.0(3)
C15 Mo1 S1 C1 -120.1(4)
C9 Mo1 S1 C1 118.3(3)
C16 Mo1 S1 C1 -137.3(3)
C11 Mo1 S1 C1 112.6(3)
C17 Mo1 S1 C1 -114.6(3)
C10 Mo1 S1 C1 135.5(3)
S2 Mo1 S1 C1 -0.8(2)
C14 Mo1 S2 C2 127.4(3)
C8 Mo1 S2 C2 -124.8(3)
C13 Mo1 S2 C2 90.8(3)
C12 Mo1 S2 C2 -88.1(3)
C15 Mo1 S2 C2 138.5(3)
C9 Mo1 S2 C2 -135.8(3)
C16 Mo1 S2 C2 103.2(3)
C11 Mo1 S2 C2 -72.8(3)
C17 Mo1 S2 C2 75.6(3)
C10 Mo1 S2 C2 -100.5(3)
S1 Mo1 S2 C2 1.62(19)
Mo1 S1 C1 C2 -0.6(6)
S1 C1 C2 C3 -176.3(4)
S1 C1 C2 S2 2.3(7)
Mo1 S2 C2 C1 -2.7(5)
Mo1 S2 C2 C3 176.1(4)
C1 C2 C3 C7 -153.9(6)
S2 C2 C3 C7 27.4(7)
C1 C2 C3 C4 29.1(8)
S2 C2 C3 C4 -149.6(5)
C7 C3 C4 C5 -1.0(9)
C2 C3 C4 C5 176.2(6)
C3 C4 C5 C6 0.9(11)
C7 N1 C6 C5 0.8(12)
C4 C5 C6 N1 -0.9(12)
C6 N1 C7 C3 -0.9(12)
C4 C3 C7 N1 1.0(11)
C2 C3 C7 N1 -176.2(7)
C14 Mo1 C8 C9 -83.3(5)
C13 Mo1 C8 C9 -98.3(5)
C12 Mo1 C8 C9 114.3(6)
C15 Mo1 C8 C9 -47.6(5)
C16 Mo1 C8 C9 -20.2(5)
C11 Mo1 C8 C9 76.8(5)
C17 Mo1 C8 C9 -36.1(8)
C10 Mo1 C8 C9 36.6(4)
S2 Mo1 C8 C9 -162.7(4)
S1 Mo1 C8 C9 122.2(4)
C14 Mo1 C8 C12 162.4(4)
C13 Mo1 C8 C12 147.4(4)
C15 Mo1 C8 C12 -161.9(5)
C9 Mo1 C8 C12 -114.3(6)
C16 Mo1 C8 C12 -134.5(4)
C11 Mo1 C8 C12 -37.5(4)
C17 Mo1 C8 C12 -150.4(6)
C10 Mo1 C8 C12 -77.7(5)
S2 Mo1 C8 C12 83.0(4)
S1 Mo1 C8 C12 7.9(5)
C12 C8 C9 C10 0.6(7)
Mo1 C8 C9 C10 -64.9(5)
C12 C8 C9 Mo1 65.5(4)
C14 Mo1 C9 C8 104.9(4)
C13 Mo1 C9 C8 120.2(5)
C12 Mo1 C9 C8 -39.2(4)
C15 Mo1 C9 C8 131.2(5)
C16 Mo1 C9 C8 163.2(4)
C11 Mo1 C9 C8 -80.5(5)
C17 Mo1 C9 C8 163.2(4)
C10 Mo1 C9 C8 -117.2(6)
S2 Mo1 C9 C8 19.1(5)
S1 Mo1 C9 C8 -87.1(5)
C14 Mo1 C9 C10 -137.9(4)
C8 Mo1 C9 C10 117.2(6)
C13 Mo1 C9 C10 -122.6(5)
C12 Mo1 C9 C10 78.0(5)
C15 Mo1 C9 C10 -111.6(5)
C16 Mo1 C9 C10 -79.6(5)
C11 Mo1 C9 C10 36.8(4)
C17 Mo1 C9 C10 -79.6(5)
S2 Mo1 C9 C10 136.3(4)
S1 Mo1 C9 C10 30.1(5)
C8 C9 C10 C11 -1.4(8)
Mo1 C9 C10 C11 -64.2(5)
C8 C9 C10 Mo1 62.8(5)
C14 Mo1 C10 C11 168.6(4)
C8 Mo1 C10 C11 79.2(5)
C13 Mo1 C10 C11 -147.6(5)
C12 Mo1 C10 C11 36.3(5)
C15 Mo1 C10 C11 -179.8(5)
C9 Mo1 C10 C11 116.0(7)
C16 Mo1 C10 C11 -145.4(5)
C17 Mo1 C10 C11 -125.5(5)
S2 Mo1 C10 C11 50.7(6)
S1 Mo1 C10 C11 -42.9(5)
C14 Mo1 C10 C9 52.6(5)
C8 Mo1 C10 C9 -36.8(4)
C13 Mo1 C10 C9 96.4(6)
C12 Mo1 C10 C9 -79.7(5)
C15 Mo1 C10 C9 64.2(5)
C16 Mo1 C10 C9 98.7(5)
C11 Mo1 C10 C9 -116.0(7)
C17 Mo1 C10 C9 118.5(4)
S2 Mo1 C10 C9 -65.3(5)
S1 Mo1 C10 C9 -158.8(4)
C9 C10 C11 C12 1.7(8)
Mo1 C10 C11 C12 -61.2(5)
C9 C10 C11 Mo1 62.9(5)
C14 Mo1 C11 C10 -24.3(10)
C8 Mo1 C11 C10 -79.2(5)
C13 Mo1 C11 C10 91.5(9)
C12 Mo1 C11 C10 -118.3(7)
C15 Mo1 C11 C10 0.2(6)
C9 Mo1 C11 C10 -37.6(5)
C16 Mo1 C11 C10 37.6(5)
C17 Mo1 C11 C10 72.6(5)
S2 Mo1 C11 C10 -145.4(4)
S1 Mo1 C11 C10 137.6(5)
C14 Mo1 C11 C12 94.0(8)
C8 Mo1 C11 C12 39.1(4)
C13 Mo1 C11 C12 -150.2(7)
C15 Mo1 C11 C12 118.5(4)
C9 Mo1 C11 C12 80.7(5)
C16 Mo1 C11 C12 155.9(4)
C17 Mo1 C11 C12 -169.1(4)
C10 Mo1 C11 C12 118.3(7)
S2 Mo1 C11 C12 -27.1(4)
S1 Mo1 C11 C12 -104.1(4)
C10 C11 C12 C8 -1.4(7)
Mo1 C11 C12 C8 -64.3(4)
C10 C11 C12 Mo1 63.0(5)
C9 C8 C12 C11 0.5(7)
Mo1 C8 C12 C11 66.9(4)
C9 C8 C12 Mo1 -66.4(4)
C14 Mo1 C12 C11 -141.5(5)
C8 Mo1 C12 C11 -114.6(6)
C13 Mo1 C12 C11 151.4(7)
C15 Mo1 C12 C11 -89.6(5)
C9 Mo1 C12 C11 -76.8(5)
C16 Mo1 C12 C11 -38.3(6)
C17 Mo1 C12 C11 27.4(9)
C10 Mo1 C12 C11 -35.6(4)
S2 Mo1 C12 C11 154.4(4)
S1 Mo1 C12 C11 71.9(4)
C14 Mo1 C12 C8 -26.9(7)
C13 Mo1 C12 C8 -94.0(8)
C15 Mo1 C12 C8 25.0(6)
C9 Mo1 C12 C8 37.8(4)
C16 Mo1 C12 C8 76.3(6)
C11 Mo1 C12 C8 114.6(6)
C17 Mo1 C12 C8 142.0(7)
C10 Mo1 C12 C8 79.0(5)
S2 Mo1 C12 C8 -91.0(4)
S1 Mo1 C12 C8 -173.5(4)
C14 Mo1 C13 C17 115.6(6)
C8 Mo1 C13 C17 140.5(4)
C12 Mo1 C13 C17 -151.5(7)
C15 Mo1 C13 C17 76.9(4)
C9 Mo1 C13 C17 89.4(5)
C16 Mo1 C13 C17 35.5(4)
C11 Mo1 C13 C17 -26.9(10)
C10 Mo1 C13 C17 38.2(7)
S2 Mo1 C13 C17 -154.4(4)
S1 Mo1 C13 C17 -71.9(4)
C8 Mo1 C13 C14 24.9(6)
C12 Mo1 C13 C14 92.9(9)
C15 Mo1 C13 C14 -38.7(4)
C9 Mo1 C13 C14 -26.2(6)
C16 Mo1 C13 C14 -80.1(5)
C11 Mo1 C13 C14 -142.5(8)
C17 Mo1 C13 C14 -115.6(6)
C10 Mo1 C13 C14 -77.4(6)
S2 Mo1 C13 C14 90.0(4)
S1 Mo1 C13 C14 172.5(4)
C17 C13 C14 C15 -0.7(7)
Mo1 C13 C14 C15 66.3(4)
C17 C13 C14 Mo1 -67.0(4)
C8 Mo1 C14 C15 83.1(4)
C13 Mo1 C14 C15 -113.2(6)
C12 Mo1 C14 C15 99.3(5)
C9 Mo1 C14 C15 47.7(5)
C16 Mo1 C14 C15 -36.5(4)
C11 Mo1 C14 C15 36.4(9)
C17 Mo1 C14 C15 -76.5(4)
C10 Mo1 C14 C15 20.3(5)
S2 Mo1 C14 C15 162.6(4)
S1 Mo1 C14 C15 -122.2(4)
C8 Mo1 C14 C13 -163.7(4)
C12 Mo1 C14 C13 -147.5(4)
C15 Mo1 C14 C13 113.2(6)
C9 Mo1 C14 C13 160.9(4)
C16 Mo1 C14 C13 76.6(4)
C11 Mo1 C14 C13 149.6(6)
C17 Mo1 C14 C13 36.7(4)
C10 Mo1 C14 C13 133.5(4)
S2 Mo1 C14 C13 -84.3(4)
S1 Mo1 C14 C13 -9.0(5)
C13 C14 C15 C16 -0.3(7)
Mo1 C14 C15 C16 65.6(5)
C13 C14 C15 Mo1 -65.9(4)
C14 Mo1 C15 C16 -117.0(6)
C8 Mo1 C15 C16 137.9(5)
C13 Mo1 C15 C16 -77.5(5)
C12 Mo1 C15 C16 123.2(5)
C9 Mo1 C15 C16 111.9(5)
C11 Mo1 C15 C16 79.7(5)
C17 Mo1 C15 C16 -36.6(4)
C10 Mo1 C15 C16 79.8(5)
S2 Mo1 C15 C16 -136.3(4)
S1 Mo1 C15 C16 -30.1(6)
C8 Mo1 C15 C14 -105.1(4)
C13 Mo1 C15 C14 39.5(4)
C12 Mo1 C15 C14 -119.8(5)
C9 Mo1 C15 C14 -131.1(5)
C16 Mo1 C15 C14 117.0(6)
C11 Mo1 C15 C14 -163.4(4)
C17 Mo1 C15 C14 80.4(5)
C10 Mo1 C15 C14 -163.2(4)
S2 Mo1 C15 C14 -19.3(5)
S1 Mo1 C15 C14 86.9(5)
C14 C15 C16 C17 1.1(8)
Mo1 C15 C16 C17 64.4(5)
C14 C15 C16 Mo1 -63.3(4)
C14 Mo1 C16 C17 -78.9(5)
C8 Mo1 C16 C17 -168.5(4)
C13 Mo1 C16 C17 -36.1(4)
C12 Mo1 C16 C17 147.8(5)
C15 Mo1 C16 C17 -116.1(7)
C9 Mo1 C16 C17 -180.0(5)
C11 Mo1 C16 C17 125.4(4)
C10 Mo1 C16 C17 145.5(5)
S2 Mo1 C16 C17 -50.6(5)
S1 Mo1 C16 C17 42.6(4)
C14 Mo1 C16 C15 37.2(5)
C8 Mo1 C16 C15 -52.4(6)
C13 Mo1 C16 C15 80.0(5)
C12 Mo1 C16 C15 -96.1(6)
C9 Mo1 C16 C15 -63.9(5)
C11 Mo1 C16 C15 -118.5(5)
C17 Mo1 C16 C15 116.1(7)
C10 Mo1 C16 C15 -98.4(5)
S2 Mo1 C16 C15 65.5(5)
S1 Mo1 C16 C15 158.7(4)
C15 C16 C17 C13 -1.5(7)
Mo1 C16 C17 C13 61.0(4)
C15 C16 C17 Mo1 -62.5(5)
C14 C13 C17 C16 1.4(7)
Mo1 C13 C17 C16 -62.7(5)
C14 C13 C17 Mo1 64.1(4)
C14 Mo1 C17 C16 79.7(5)
C8 Mo1 C17 C16 24.1(9)
C13 Mo1 C17 C16 118.3(6)
C12 Mo1 C17 C16 -92.0(8)
C15 Mo1 C17 C16 37.6(4)
C9 Mo1 C17 C16 0.0(6)
C11 Mo1 C17 C16 -72.6(5)
C10 Mo1 C17 C16 -37.3(5)
S2 Mo1 C17 C16 145.5(4)
S1 Mo1 C17 C16 -137.7(4)
C14 Mo1 C17 C13 -38.6(5)
C8 Mo1 C17 C13 -94.2(7)
C12 Mo1 C17 C13 149.7(7)
C15 Mo1 C17 C13 -80.7(5)
C9 Mo1 C17 C13 -118.3(5)
C16 Mo1 C17 C13 -118.3(6)
C11 Mo1 C17 C13 169.1(4)
C10 Mo1 C17 C13 -155.6(4)
S2 Mo1 C17 C13 27.2(4)
S1 Mo1 C17 C13 103.9(4)
